data_7219286
loop_
_publ_author_name
'Xia, Jiangbin'
'Tusy, Chuong'
'Peng, Kai'
'Huang, Lili'

_publ_section_title
;
 Effect of Flexible Linker Length in 3,4-Ethylenedioxythiophene
 Derivatives for Solid State Polymerization
;
_journal_name_full 'RSC Adv.'
_journal_paper_doi 10.1039/C4RA14915G
_journal_year 2015
_chemical_formula_sum 'C15 H15 Br2 N O4 S2'
_chemical_formula_weight 497.22
_chemical_name_common Bis-(7-iodo-2,3-dihydro-thieno[3,4-b][1,4]dioxin-5-ylmethyl)-methyl-amine
_chemical_name_systematic Br2-3-EDOT
_space_group_IT_number 2
_symmetry_cell_setting triclinic
_symmetry_space_group_name_Hall '-P 1'
_symmetry_space_group_name_H-M 'P -1'
_atom_sites_solution_hydrogens geom
_atom_sites_solution_primary direct
_atom_sites_solution_secondary difmap
_audit_block_doi 10.5517/cc13g4yn
_audit_creation_method SHELXL-97
_audit_update_record
;
2014-09-28 deposited with the CCDC.
2015-01-09 downloaded from the CCDC.
;
_cell_angle_alpha 84.846(2)
_cell_angle_beta 71.451(2)
_cell_angle_gamma 77.611(2)
_cell_formula_units_Z 2
_cell_length_a 7.7337(5)
_cell_length_b 10.1482(7)
_cell_length_c 11.8659(8)
_cell_measurement_temperature 173(2)
_cell_volume 862.10(10)
_computing_data_collection APEX2(Bruker,2013)
_computing_structure_refinement 'SHELXL-97 (Sheldrick, 1997)'
_diffrn_ambient_temperature 173(2)
_diffrn_measured_fraction_theta_full 0.962
_diffrn_measured_fraction_theta_max 0.962
_diffrn_radiation_monochromator graphite
_diffrn_radiation_source 'fine-focus sealed tube'
_diffrn_radiation_type MoK\a
_diffrn_radiation_wavelength 0.71073
_diffrn_reflns_av_R_equivalents 0.0231
_diffrn_reflns_av_sigmaI/netI 0.0391
_diffrn_reflns_limit_h_max 10
_diffrn_reflns_limit_h_min -10
_diffrn_reflns_limit_k_max 13
_diffrn_reflns_limit_k_min -13
_diffrn_reflns_limit_l_max 15
_diffrn_reflns_limit_l_min -14
_diffrn_reflns_number 7646
_diffrn_reflns_theta_full 28.36
_diffrn_reflns_theta_max 28.36
_diffrn_reflns_theta_min 3.15
_exptl_absorpt_coefficient_mu 4.964
_exptl_absorpt_correction_T_max 0.712
_exptl_absorpt_correction_T_min 0.575
_exptl_absorpt_correction_type multi-scan
_exptl_absorpt_process_details SADABS
_exptl_crystal_colour colorless
_exptl_crystal_density_diffrn 1.915
_exptl_crystal_density_method 'not measured'
_exptl_crystal_description block
_exptl_crystal_F_000 492
_exptl_crystal_size_max 0.171
_exptl_crystal_size_mid 0.094
_exptl_crystal_size_min 0.069
_refine_diff_density_max 0.928
_refine_diff_density_min -1.043
_refine_diff_density_rms 0.108
_refine_ls_extinction_method none
_refine_ls_goodness_of_fit_ref 1.010
_refine_ls_hydrogen_treatment mixed
_refine_ls_matrix_type full
_refine_ls_number_parameters 236
_refine_ls_number_reflns 4150
_refine_ls_number_restraints 0
_refine_ls_restrained_S_all 1.010
_refine_ls_R_factor_all 0.0573
_refine_ls_R_factor_gt 0.0432
_refine_ls_shift/su_max 0.000
_refine_ls_shift/su_mean 0.000
_refine_ls_structure_factor_coef Fsqd
_refine_ls_weighting_details 'calc w=1/[\s^2^(Fo^2^)+(0.0628P)^2^+1.5721P] where P=(Fo^2^+2Fc^2^)/3'
_refine_ls_weighting_scheme calc
_refine_ls_wR_factor_gt 0.1149
_refine_ls_wR_factor_ref 0.1217
_reflns_number_gt 3354
_reflns_number_total 4150
_reflns_threshold_expression >2sigma(I)
_cod_data_source_file c4ra14915g2.cif
_cod_data_source_block 11
_cod_depositor_comments
;
The following automatic conversions were performed:

'_symmetry_cell_setting' value 'Triclinic' changed to 'triclinic'
according to
/usr/data/users/saulius/crontab/automatic-downloads/rss-feeds/RSC/lib/dictionaries/cif_core.dic
dictionary named 'cif_core.dic' version 2.4.2 from
2011-04-26.

'_exptl_absorpt_correction_type' value 'Multi-scan'
changed to 'multi-scan' according to
/usr/data/users/saulius/crontab/automatic-downloads/rss-feeds/RSC/lib/dictionaries/cif_core.dic
dictionary named 'cif_core.dic' version 2.4.2 from 2011-04-26.

Automatic conversion script
Id: cif_fix_values 2935 2014-11-11 08:27:57Z andrius 
;
_cod_original_sg_symbol_H-M P-1
_cod_database_code 7219286

loop_
_symmetry_equiv_pos_as_xyz
'x, y, z'
'-x, -y, -z'

loop_
_atom_site_label
_atom_site_type_symbol
_atom_site_fract_x
_atom_site_fract_y
_atom_site_fract_z
_atom_site_U_iso_or_equiv
_atom_site_adp_type
_atom_site_occupancy
_atom_site_symmetry_multiplicity
_atom_site_calc_flag
_atom_site_refinement_flags
_atom_site_disorder_assembly
_atom_site_disorder_group
Br1 Br -0.02233(7) 0.64378(4) 0.68505(4) 0.04008(14) Uani 1 1 d . . .
Br2 Br 0.42796(6) -0.33128(6) 0.86411(5) 0.05328(17) Uani 1 1 d . . .
S1 S -0.17611(12) 0.38275(9) 0.68583(9) 0.0275(2) Uani 1 1 d . . .
S2 S 0.16117(12) -0.07072(11) 0.80778(9) 0.0295(2) Uani 1 1 d . . .
C1 C 0.0080(5) 0.4647(4) 0.6485(3) 0.0263(7) Uani 1 1 d . . .
C2 C 0.1728(5) 0.3809(4) 0.5995(3) 0.0239(7) Uani 1 1 d . . .
C3 C 0.4937(5) 0.3041(4) 0.5385(4) 0.0323(9) Uani 1 1 d . . .
H3A H 0.5133 0.2662 0.6125 0.039 Uiso 1 1 calc R . .
H3B H 0.6062 0.3340 0.4904 0.039 Uiso 1 1 calc R . .
C4 C 0.4576(5) 0.1971(4) 0.4740(4) 0.0313(8) Uani 1 1 d . . .
H4A H 0.4382 0.2350 0.4000 0.038 Uiso 1 1 calc R . .
H4B H 0.5657 0.1243 0.4549 0.038 Uiso 1 1 calc R . .
C5 C 0.1495(5) 0.2460(3) 0.5916(3) 0.0214(7) Uani 1 1 d . . .
C6 C -0.0308(5) 0.2313(4) 0.6356(3) 0.0220(7) Uani 1 1 d . . .
C7 C -0.1082(5) 0.1072(4) 0.6377(3) 0.0231(7) Uani 1 1 d . . .
H7A H -0.1517 0.1094 0.5692 0.028 Uiso 1 1 calc R . .
H7B H -0.0108 0.0278 0.6328 0.028 Uiso 1 1 calc R . .
C8 C -0.3581(6) -0.0081(4) 0.7411(4) 0.0322(8) Uani 1 1 d . . .
H8A H -0.4583 -0.0115 0.8134 0.048 Uiso 1 1 calc R . .
H8B H -0.2721 -0.0931 0.7307 0.048 Uiso 1 1 calc R . .
H8C H -0.4070 0.0097 0.6751 0.048 Uiso 1 1 calc R . .
C9 C -0.2073(5) 0.0852(4) 0.8559(3) 0.0233(7) Uani 1 1 d . . .
H9A H -0.3196 0.0944 0.9235 0.028 Uiso 1 1 calc R . .
H9B H -0.1487 0.1603 0.8569 0.028 Uiso 1 1 calc R . .
C10 C -0.0778(5) -0.0432(4) 0.8744(3) 0.0225(7) Uani 1 1 d . . .
C11 C -0.1235(5) -0.1480(4) 0.9502(3) 0.0227(7) Uani 1 1 d . A .
C12A C -0.3078(13) -0.2447(10) 1.1219(10) 0.024(3) Uani 0.406(17) 1 d P A 1
H12A H -0.4340 -0.2569 1.1623 0.029 Uiso 0.406(17) 1 calc PR A 1
H12B H -0.2623 -0.2079 1.1772 0.029 Uiso 0.406(17) 1 calc PR A 1
C13A C -0.1830(17) -0.3774(13) 1.0741(13) 0.025(3) Uani 0.406(17) 1 d P A 1
H13A H -0.1984 -0.4470 1.1361 0.030 Uiso 0.406(17) 1 calc PR A 1
H13B H -0.2163 -0.4050 1.0088 0.030 Uiso 0.406(17) 1 calc PR A 1
C12B C -0.3059(10) -0.2951(9) 1.0595(9) 0.038(3) Uani 0.594(17) 1 d P A 2
H12C H -0.4265 -0.2986 1.1170 0.046 Uiso 0.594(17) 1 calc PR A 2
H12D H -0.2900 -0.3509 0.9933 0.046 Uiso 0.594(17) 1 calc PR A 2
C13B C -0.1635(14) -0.3475(12) 1.1134(9) 0.036(2) Uani 0.594(17) 1 d P A 2
H13C H -0.1752 -0.2884 1.1764 0.043 Uiso 0.594(17) 1 calc PR A 2
H13D H -0.1805 -0.4355 1.1490 0.043 Uiso 0.594(17) 1 calc PR A 2
C14 C 0.0316(5) -0.2491(4) 0.9578(3) 0.0260(7) Uani 1 1 d . A .
C15 C 0.1942(5) -0.2210(4) 0.8850(3) 0.0295(8) Uani 1 1 d . . .
N1 N -0.2627(4) 0.0987(3) 0.7470(3) 0.0213(6) Uani 1 1 d . . .
O1 O 0.3409(4) 0.4181(3) 0.5636(3) 0.0312(6) Uani 1 1 d . . .
O2 O 0.2974(3) 0.1440(2) 0.5443(2) 0.0255(5) Uani 1 1 d . . .
O3 O -0.3009(4) -0.1552(3) 1.0166(2) 0.0297(6) Uani 1 1 d . . .
O4 O 0.0162(4) -0.3596(3) 1.0315(3) 0.0349(6) Uani 1 1 d . . .

loop_
_atom_site_aniso_label
_atom_site_aniso_U_11
_atom_site_aniso_U_22
_atom_site_aniso_U_33
_atom_site_aniso_U_23
_atom_site_aniso_U_13
_atom_site_aniso_U_12
Br1 0.0416(3) 0.0241(2) 0.0508(3) -0.00563(17) -0.0116(2) -0.00062(17)
Br2 0.0211(2) 0.0616(3) 0.0639(3) 0.0116(3) -0.0053(2) 0.0026(2)
S1 0.0174(4) 0.0274(4) 0.0328(5) -0.0027(4) -0.0022(4) -0.0017(3)
S2 0.0158(4) 0.0407(5) 0.0294(5) 0.0026(4) -0.0020(3) -0.0087(4)
C1 0.0257(18) 0.0199(16) 0.0308(19) -0.0013(14) -0.0054(15) -0.0038(14)
C2 0.0209(17) 0.0231(16) 0.0278(17) 0.0026(14) -0.0067(14) -0.0073(14)
C3 0.0186(17) 0.0277(18) 0.047(2) -0.0004(17) -0.0050(16) -0.0054(15)
C4 0.0186(17) 0.0326(19) 0.035(2) 0.0019(16) 0.0032(15) -0.0081(15)
C5 0.0200(16) 0.0205(15) 0.0222(16) 0.0007(13) -0.0054(13) -0.0029(13)
C6 0.0195(16) 0.0240(16) 0.0202(16) 0.0012(13) -0.0030(13) -0.0052(13)
C7 0.0214(17) 0.0253(16) 0.0224(16) -0.0036(14) -0.0039(14) -0.0068(14)
C8 0.0265(19) 0.0329(19) 0.044(2) 0.0050(17) -0.0152(17) -0.0151(16)
C9 0.0220(17) 0.0245(16) 0.0210(16) -0.0009(13) -0.0020(13) -0.0064(14)
C10 0.0148(15) 0.0311(18) 0.0210(16) 0.0002(14) -0.0035(13) -0.0066(13)
C11 0.0169(16) 0.0304(18) 0.0204(16) -0.0010(14) -0.0040(13) -0.0062(14)
C12A 0.026(5) 0.022(5) 0.020(5) 0.002(4) 0.002(4) -0.009(4)
C13A 0.020(5) 0.028(5) 0.021(7) -0.006(5) 0.003(5) -0.002(4)
C12B 0.031(4) 0.038(4) 0.040(5) 0.012(4) -0.007(3) -0.010(3)
C13B 0.036(4) 0.044(6) 0.017(4) 0.008(4) -0.002(4) 0.000(4)
C14 0.0211(17) 0.0306(18) 0.0258(18) -0.0016(15) -0.0081(14) -0.0018(15)
C15 0.0180(17) 0.039(2) 0.0288(19) 0.0011(16) -0.0068(14) -0.0013(15)
N1 0.0179(14) 0.0232(14) 0.0231(14) -0.0003(11) -0.0043(11) -0.0080(11)
O1 0.0225(13) 0.0223(12) 0.0464(16) 0.0010(11) -0.0053(12) -0.0079(11)
O2 0.0166(12) 0.0225(12) 0.0313(13) -0.0031(10) 0.0018(10) -0.0043(10)
O3 0.0164(12) 0.0322(14) 0.0343(14) 0.0102(11) -0.0016(10) -0.0053(10)
O4 0.0273(14) 0.0380(16) 0.0351(15) 0.0116(12) -0.0102(12) -0.0018(12)

loop_
_atom_type_symbol
_atom_type_description
_atom_type_scat_dispersion_real
_atom_type_scat_dispersion_imag
_atom_type_scat_source
C C 0.0033 0.0016 'International Tables Vol C Tables 4.2.6.8 and 6.1.1.4'
H H 0.0000 0.0000 'International Tables Vol C Tables 4.2.6.8 and 6.1.1.4'
N N 0.0061 0.0033 'International Tables Vol C Tables 4.2.6.8 and 6.1.1.4'
O O 0.0106 0.0060 'International Tables Vol C Tables 4.2.6.8 and 6.1.1.4'
S S 0.1246 0.1234 'International Tables Vol C Tables 4.2.6.8 and 6.1.1.4'
Br Br -0.2901 2.4595 'International Tables Vol C Tables 4.2.6.8 and 6.1.1.4'

loop_
_geom_angle_atom_site_label_1
_geom_angle_atom_site_label_2
_geom_angle_atom_site_label_3
_geom_angle
C1 S1 C6 91.86(17)
C15 S2 C10 92.18(18)
C2 C1 S1 112.1(3)
C2 C1 Br1 125.7(3)
S1 C1 Br1 122.0(2)
C1 C2 O1 124.7(3)
C1 C2 C5 111.8(3)
O1 C2 C5 123.4(3)
O1 C3 C4 111.6(3)
O1 C3 H3A 109.3
C4 C3 H3A 109.3
O1 C3 H3B 109.3
C4 C3 H3B 109.3
H3A C3 H3B 108.0
O2 C4 C3 111.7(3)
O2 C4 H4A 109.3
C3 C4 H4A 109.3
O2 C4 H4B 109.3
C3 C4 H4B 109.3
H4A C4 H4B 108.0
C6 C5 O2 124.7(3)
C6 C5 C2 113.2(3)
O2 C5 C2 122.0(3)
C5 C6 C7 128.1(3)
C5 C6 S1 110.9(3)
C7 C6 S1 120.9(3)
N1 C7 C6 110.9(3)
N1 C7 H7A 109.5
C6 C7 H7A 109.5
N1 C7 H7B 109.5
C6 C7 H7B 109.5
H7A C7 H7B 108.0
N1 C8 H8A 109.5
N1 C8 H8B 109.5
H8A C8 H8B 109.5
N1 C8 H8C 109.5
H8A C8 H8C 109.5
H8B C8 H8C 109.5
N1 C9 C10 117.6(3)
N1 C9 H9A 107.9
C10 C9 H9A 107.9
N1 C9 H9B 107.9
C10 C9 H9B 107.9
H9A C9 H9B 107.2
C11 C10 C9 127.0(3)
C11 C10 S2 109.7(3)
C9 C10 S2 123.1(3)
C10 C11 O3 123.7(3)
C10 C11 C14 114.2(3)
O3 C11 C14 122.1(3)
O3 C12A C13A 105.0(10)
O3 C12A H12A 110.7
C13A C12A H12A 110.7
O3 C12A H12B 110.7
C13A C12A H12B 110.7
H12A C12A H12B 108.8
O4 C13A C12A 108.9(9)
O4 C13A H13A 109.9
C12A C13A H13A 109.9
O4 C13A H13B 109.9
C12A C13A H13B 109.9
H13A C13A H13B 108.3
C13B C12B O3 111.6(9)
C13B C12B H12C 109.3
O3 C12B H12C 109.3
C13B C12B H12D 109.3
O3 C12B H12D 109.3
H12C C12B H12D 108.0
O4 C13B C12B 112.5(8)
O4 C13B H13C 109.1
C12B C13B H13C 109.1
O4 C13B H13D 109.1
C12B C13B H13D 109.1
H13C C13B H13D 107.8
C15 C14 O4 124.5(3)
C15 C14 C11 112.1(3)
O4 C14 C11 123.4(3)
C14 C15 S2 111.7(3)
C14 C15 Br2 125.4(3)
S2 C15 Br2 122.8(2)
C8 N1 C7 111.2(3)
C8 N1 C9 111.2(3)
C7 N1 C9 113.5(3)
C2 O1 C3 112.5(3)
C5 O2 C4 111.1(3)
C11 O3 C12B 108.7(4)
C11 O3 C12A 112.3(4)
C12B O3 C12A 36.9(4)
C14 O4 C13B 111.4(5)
C14 O4 C13A 109.7(6)
C13B O4 C13A 25.5(4)

loop_
_geom_bond_atom_site_label_1
_geom_bond_atom_site_label_2
_geom_bond_distance
Br1 C1 1.854(4)
Br2 C15 1.865(4)
S1 C1 1.719(4)
S1 C6 1.726(4)
S2 C15 1.721(4)
S2 C10 1.734(3)
C1 C2 1.356(5)
C2 O1 1.359(4)
C2 C5 1.433(5)
C3 O1 1.440(5)
C3 C4 1.503(6)
C3 H3A 0.9700
C3 H3B 0.9700
C4 O2 1.438(4)
C4 H4A 0.9700
C4 H4B 0.9700
C5 C6 1.361(5)
C5 O2 1.372(4)
C6 C7 1.501(5)
C7 N1 1.468(4)
C7 H7A 0.9700
C7 H7B 0.9700
C8 N1 1.454(4)
C8 H8A 0.9600
C8 H8B 0.9600
C8 H8C 0.9600
C9 N1 1.472(4)
C9 C10 1.509(5)
C9 H9A 0.9700
C9 H9B 0.9700
C10 C11 1.360(5)
C11 O3 1.362(4)
C11 C14 1.422(5)
C12A O3 1.471(9)
C12A C13A 1.516(17)
C12A H12A 0.9700
C12A H12B 0.9700
C13A O4 1.506(12)
C13A H13A 0.9700
C13A H13B 0.9700
C12B C13B 1.429(14)
C12B O3 1.469(8)
C12B H12C 0.9700
C12B H12D 0.9700
C13B O4 1.406(10)
C13B H13C 0.9700
C13B H13D 0.9700
C14 C15 1.352(5)
C14 O4 1.361(5)
